data_2102813
loop_
_publ_author_name
'Selvaraj, M.'
'Thamotharan, S.'
'Roy, Siddhartha'
'Vijayan, M.'

_publ_section_title
;
 X-ray studies of crystalline complexes involving amino acids and
 peptides. XLIV. Invariant features of supramolecular association and
 chiral effects in the complexes of arginine and lysine with tartaric
 acid
;
_journal_coeditor_code BK5044
_journal_issue 3
_journal_name_full 'Acta Crystallographica Section B'
_journal_page_first 459
_journal_page_last 468
_journal_paper_doi 10.1107/S010876810701107X
_journal_volume 63
_journal_year 2007
_chemical_formula_moiety 'C6 H15 N2 O2 +, C4 H5 O6 -'
_chemical_formula_sum 'C10 H20 N2 O8'
_chemical_formula_weight 296.28
_chemical_name_systematic
;
 L-lysine D-hydrogen tartrate
;
_space_group_IT_number 4
_symmetry_cell_setting monoclinic
_symmetry_space_group_name_Hall 'P 2yb'
_symmetry_space_group_name_H-M 'P 1 21 1'
_atom_sites_solution_hydrogens geom
_atom_sites_solution_primary direct
_atom_sites_solution_secondary difmap
_audit_creation_method SHELXL-97
_cell_angle_alpha 90.00
_cell_angle_beta 96.366(4)
_cell_angle_gamma 90.00
_cell_formula_units_Z 2
_cell_length_a 5.1849(11)
_cell_length_b 16.667(4)
_cell_length_c 7.6701(17)
_cell_measurement_reflns_used 1435
_cell_measurement_temperature 2983(2)
_cell_measurement_theta_max 21.5
_cell_measurement_theta_min 2.4
_cell_volume 658.7(3)
_computing_cell_refinement 'Bruker SMART'
_computing_data_collection 'Bruker SMART'
_computing_data_reduction 'Bruker SAINT'
_computing_molecular_graphics 'Ortep-3 (Farrugia, 1997) and PyMOL (DeLano, 2002)'
_computing_publication_material 'PLATON (Spek, 2003)'
_computing_structure_refinement 'SHELXL-97 (Sheldrick, 1997)'
_computing_structure_solution 'SHELXS-97 (Sheldrick, 1997)'
_diffrn_ambient_temperature 298(2)
_diffrn_measured_fraction_theta_full 0.999
_diffrn_measured_fraction_theta_max 0.999
_diffrn_measurement_device_type 'Bruker SMART CCD area detector'
_diffrn_measurement_method '\f and \w scan'
_diffrn_radiation_monochromator graphite
_diffrn_radiation_source 'fine-focus sealed tube'
_diffrn_radiation_type MoK\a
_diffrn_radiation_wavelength 0.71073
_diffrn_reflns_av_R_equivalents 0.0249
_diffrn_reflns_av_sigmaI/netI 0.0286
_diffrn_reflns_limit_h_max 6
_diffrn_reflns_limit_h_min -6
_diffrn_reflns_limit_k_max 17
_diffrn_reflns_limit_k_min -20
_diffrn_reflns_limit_l_max 9
_diffrn_reflns_limit_l_min -9
_diffrn_reflns_number 4251
_diffrn_reflns_theta_full 26.00
_diffrn_reflns_theta_max 26.00
_diffrn_reflns_theta_min 2.44
_diffrn_standards_decay_% 0
_diffrn_standards_number 0
_exptl_absorpt_coefficient_mu 0.130
_exptl_absorpt_correction_type none
_exptl_crystal_colour colourless
_exptl_crystal_density_diffrn 1.494
_exptl_crystal_density_method 'not measured'
_exptl_crystal_description Plate
_exptl_crystal_F_000 316
_exptl_crystal_size_max 0.4
_exptl_crystal_size_mid 0.35
_exptl_crystal_size_min 0.2
_refine_diff_density_max 0.150
_refine_diff_density_min -0.164
_refine_ls_extinction_method none
_refine_ls_goodness_of_fit_ref 1.126
_refine_ls_hydrogen_treatment mixed
_refine_ls_matrix_type full
_refine_ls_number_parameters 242
_refine_ls_number_reflns 1342
_refine_ls_number_restraints 79
_refine_ls_restrained_S_all 1.106
_refine_ls_R_factor_all 0.0459
_refine_ls_R_factor_gt 0.0401
_refine_ls_shift/su_max 0.000
_refine_ls_shift/su_mean 0.000
_refine_ls_structure_factor_coef Fsqd
_refine_ls_weighting_details 'calc w=1/[\s^2^(Fo^2^)+(0.0479P)^2^+0.0738P] where P=(Fo^2^+2Fc^2^)/3'
_refine_ls_weighting_scheme calc
_refine_ls_wR_factor_gt 0.0879
_refine_ls_wR_factor_ref 0.0902
_reflns_number_gt 1231
_reflns_number_total 1342
_reflns_threshold_expression I>2\s(I)
_cod_data_source_file bk5044.cif
_cod_data_source_block IV
_cod_original_cell_volume 658.7(2)
_cod_database_code 2102813

loop_
_symmetry_equiv_pos_as_xyz
'x, y, z'
'-x, y+1/2, -z'

loop_
_atom_site_type_symbol
_atom_site_label
_atom_site_fract_x
_atom_site_fract_y
_atom_site_fract_z
_atom_site_U_iso_or_equiv
_atom_site_adp_type
_atom_site_calc_flag
_atom_site_refinement_flags
_atom_site_occupancy
_atom_site_disorder_assembly
_atom_site_disorder_group
N N7 0.3338(7) 0.3679(2) 0.8340(4) 0.0379(7) Uani d . 1 . .
C C3 -0.1426(6) 0.5083(2) 0.3292(4) 0.0344(8) Uani d . 1 A .
H H3A -0.2058 0.5413 0.4195 0.041 Uiso calc R 1 . .
H H3B -0.2673 0.4655 0.3014 0.041 Uiso calc R 1 . .
C C4 0.1164(6) 0.4714(2) 0.4015(4) 0.0335(7) Uani d . 1 . .
H H4A 0.1681 0.4320 0.3191 0.040 Uiso calc R 1 . .
H H4B 0.2481 0.5129 0.4147 0.040 Uiso calc R 1 . .
C C5 0.0981(6) 0.4319(2) 0.5762(4) 0.0332(7) Uani d . 1 . .
H H5A -0.0344 0.3905 0.5622 0.040 Uiso calc R 1 . .
H H5B 0.0448 0.4715 0.6577 0.040 Uiso calc R 1 . .
C C6 0.3511(6) 0.3947(2) 0.6526(4) 0.0378(8) Uani d . 1 . .
H H6A 0.3917 0.3494 0.5813 0.045 Uiso calc R 1 . .
H H6B 0.4897 0.4338 0.6514 0.045 Uiso calc R 1 . .
N N1 -0.3834(6) 0.5972(2) 0.1137(4) 0.0347(7) Uani d . 1 A .
C C1A -0.0476(7) 0.5043(3) 0.0209(6) 0.0367(14) Uani d PDU 0.815(11) A 1
O O1A -0.2208(7) 0.4677(4) -0.0683(6) 0.0633(18) Uani d PDU 0.815(11) A 1
O O2A 0.1872(8) 0.4939(4) 0.0151(7) 0.0462(16) Uani d PDU 0.815(11) A 1
C C2 -0.1273(6) 0.5593(2) 0.1655(4) 0.0290(7) Uani d D 1 . .
H H2 0.0042 0.6012 0.1909 0.035 Uiso calc R 1 A 1
C C1B -0.050(2) 0.525(2) -0.0078(17) 0.045(4) Uani d PDU 0.185(11) A 2
O O1B -0.219(3) 0.5240(17) -0.1343(15) 0.057(5) Uani d PDU 0.185(11) A 2
O O2B 0.185(2) 0.5208(17) -0.019(2) 0.041(5) Uani d PDU 0.185(11) A 2
O O11 0.7396(4) 0.25423(15) -0.0671(3) 0.0367(6) Uani d . 1 . .
O O12 1.1371(4) 0.23138(18) 0.0588(3) 0.0436(7) Uani d . 1 . .
C C13 0.9078(6) 0.24863(18) 0.0650(3) 0.0245(6) Uani d . 1 . .
C C14 0.8172(6) 0.26391(19) 0.2467(4) 0.0263(7) Uani d . 1 . .
H H14 0.9471 0.2984 0.3120 0.032 Uiso calc R 1 . .
O O15 0.5765(5) 0.30320(16) 0.2419(3) 0.0358(6) Uani d . 1 . .
C C16 0.8172(7) 0.1839(2) 0.3447(4) 0.0310(7) Uani d . 1 . .
H H16 0.9924 0.1610 0.3560 0.037 Uiso calc R 1 . .
O O17 0.6431(5) 0.13050(16) 0.2485(3) 0.0478(7) Uani d . 1 . .
H H17 0.7252 0.0943 0.2078 0.057 Uiso calc R 1 . .
C C18 0.7312(6) 0.1959(2) 0.5264(4) 0.0294(7) Uani d . 1 . .
O O19 0.5315(5) 0.16599(17) 0.5662(3) 0.0476(7) Uani d . 1 . .
O O20 0.8893(4) 0.23808(15) 0.6323(3) 0.0367(6) Uani d . 1 . .
H H1A -0.371(7) 0.629(3) 0.023(5) 0.048(11) Uiso d . 1 . .
H H1B -0.446(8) 0.623(3) 0.206(6) 0.048(11) Uiso d . 1 . .
H H1C -0.497(9) 0.561(3) 0.084(5) 0.052(13) Uiso d . 1 . .
H H7A 0.276(7) 0.413(3) 0.909(5) 0.049(11) Uiso d . 1 . .
H H7B 0.464(8) 0.345(3) 0.886(5) 0.045(11) Uiso d . 1 . .
H H7C 0.207(10) 0.331(3) 0.846(6) 0.067(14) Uiso d . 1 . .
H H15 0.453(9) 0.277(3) 0.182(6) 0.064(15) Uiso d . 1 . .
H H20 0.836(9) 0.239(3) 0.749(6) 0.077(14) Uiso d . 1 . .

loop_
_atom_site_aniso_label
_atom_site_aniso_U_11
_atom_site_aniso_U_22
_atom_site_aniso_U_33
_atom_site_aniso_U_12
_atom_site_aniso_U_13
_atom_site_aniso_U_23
N7 0.0319(16) 0.0392(19) 0.0424(16) 0.0078(16) 0.0029(13) 0.0062(15)
C3 0.0330(17) 0.0359(19) 0.0359(18) 0.0052(15) 0.0113(14) 0.0048(14)
C4 0.0312(16) 0.038(2) 0.0321(15) 0.0014(15) 0.0071(12) 0.0001(15)
C5 0.0272(16) 0.035(2) 0.0375(17) 0.0035(14) 0.0060(13) -0.0028(14)
C6 0.0317(18) 0.048(2) 0.0344(19) 0.0053(16) 0.0066(14) -0.0003(15)
N1 0.0424(18) 0.0363(18) 0.0265(14) 0.0061(15) 0.0086(13) 0.0006(14)
C1A 0.033(2) 0.048(3) 0.032(2) -0.006(2) 0.0141(18) -0.006(2)
O1A 0.038(2) 0.084(4) 0.070(3) -0.018(2) 0.0154(18) -0.045(3)
O2A 0.034(2) 0.064(4) 0.043(2) -0.0026(18) 0.0142(16) -0.017(2)
C2 0.0297(17) 0.0290(18) 0.0290(16) 0.0002(14) 0.0063(13) -0.0025(13)
C1B 0.032(7) 0.062(8) 0.041(7) -0.003(6) 0.008(6) -0.021(7)
O1B 0.037(7) 0.085(11) 0.049(8) 0.006(8) 0.002(6) -0.034(7)
O2B 0.025(7) 0.066(11) 0.035(8) -0.013(7) 0.014(6) -0.003(8)
O11 0.0372(13) 0.0517(16) 0.0208(10) 0.0112(11) 0.0018(9) -0.0040(10)
O12 0.0262(12) 0.0686(19) 0.0368(13) 0.0042(13) 0.0064(9) -0.0096(12)
C13 0.0265(15) 0.0255(17) 0.0221(14) -0.0032(13) 0.0057(12) -0.0001(12)
C14 0.0255(15) 0.0301(18) 0.0228(14) 0.0005(13) 0.0005(12) -0.0035(12)
O15 0.0407(14) 0.0349(13) 0.0329(12) 0.0100(11) 0.0096(10) -0.0047(10)
C16 0.0390(18) 0.0307(19) 0.0232(14) 0.0034(14) 0.0023(13) -0.0010(13)
O17 0.0730(19) 0.0342(14) 0.0352(14) -0.0064(13) 0.0012(12) -0.0073(11)
C18 0.0349(17) 0.0302(17) 0.0234(14) 0.0011(14) 0.0041(13) 0.0051(13)
O19 0.0506(15) 0.0603(17) 0.0333(13) -0.0233(13) 0.0117(11) 0.0021(12)
O20 0.0426(13) 0.0478(16) 0.0199(10) -0.0120(12) 0.0043(9) -0.0027(10)

loop_
_atom_type_symbol
_atom_type_description
_atom_type_scat_dispersion_real
_atom_type_scat_dispersion_imag
_atom_type_scat_source
C C 0.0033 0.0000 'International Tables Vol C Tables 4.2.6.8 and 6.1.1.4'
H H 0.0000 0.0000 'International Tables Vol C Tables 4.2.6.8 and 6.1.1.4'
N N 0.0061 0.0000 'International Tables Vol C Tables 4.2.6.8 and 6.1.1.4'
O O 0.0106 0.0000 'International Tables Vol C Tables 4.2.6.8 and 6.1.1.4'

loop_
_geom_angle_atom_site_label_1
_geom_angle_atom_site_label_2
_geom_angle_atom_site_label_3
_geom_angle
C6 N7 H7A 111(2)
C6 N7 H7B 117(3)
H7A N7 H7B 110(4)
C6 N7 H7C 115(3)
H7A N7 H7C 100(4)
H7B N7 H7C 101(4)
C4 C3 C2 113.6(2)
C4 C3 H3A 108.8
C2 C3 H3A 108.8
C4 C3 H3B 108.8
C2 C3 H3B 108.8
H3A C3 H3B 107.7
C5 C4 C3 111.1(2)
C5 C4 H4A 109.4
C3 C4 H4A 109.4
C5 C4 H4B 109.4
C3 C4 H4B 109.4
H4A C4 H4B 108.0
C4 C5 C6 112.8(3)
C4 C5 H5A 109.0
C6 C5 H5A 109.0
C4 C5 H5B 109.0
C6 C5 H5B 109.0
H5A C5 H5B 107.8
N7 C6 C5 110.5(3)
N7 C6 H6A 109.6
C5 C6 H6A 109.6
N7 C6 H6B 109.6
C5 C6 H6B 109.6
H6A C6 H6B 108.1
C2 N1 H1A 109(2)
C2 N1 H1B 112(3)
H1A N1 H1B 113(4)
C2 N1 H1C 110(3)
H1A N1 H1C 109(4)
H1B N1 H1C 104(4)
O1A C1A O2A 124.9(4)
O1A C1A C2 117.5(3)
O2A C1A C2 117.1(3)
N1 C2 C3 109.3(2)
N1 C2 C1A 111.5(3)
C3 C2 C1A 107.8(3)
N1 C2 C1B 103.7(7)
C3 C2 C1B 123.1(14)
N1 C2 H2 109.4
C3 C2 H2 109.4
C1A C2 H2 109.4
C1B C2 H2 101.1
O1B C1B O2B 124.3(10)
O1B C1B C2 117.1(8)
O2B C1B C2 115.9(8)
O12 C13 O11 124.8(3)
O12 C13 C14 117.8(3)
O11 C13 C14 117.4(2)
O15 C14 C16 111.7(2)
O15 C14 C13 114.3(2)
C16 C14 C13 108.5(2)
O15 C14 H14 107.3
C16 C14 H14 107.3
C13 C14 H14 107.3
C14 O15 H15 112(3)
O17 C16 C18 109.0(3)
O17 C16 C14 109.1(2)
C18 C16 C14 110.5(3)
O17 C16 H16 109.4
C18 C16 H16 109.4
C14 C16 H16 109.4
C16 O17 H17 109.5
O19 C18 O20 124.2(3)
O19 C18 C16 121.3(3)
O20 C18 C16 114.6(3)
C18 O20 H20 111(3)

loop_
_geom_bond_atom_site_label_1
_geom_bond_atom_site_label_2
_geom_bond_distance
N7 C6 1.474(4)
N7 H7A 1.01(4)
N7 H7B 0.84(5)
N7 H7C 0.91(6)
C3 C4 1.524(5)
C3 C2 1.526(4)
C3 H3A 0.9700
C3 H3B 0.9700
C4 C5 1.506(4)
C4 H4A 0.9700
C4 H4B 0.9700
C5 C6 1.509(5)
C5 H5A 0.9700
C5 H5B 0.9700
C6 H6A 0.9700
C6 H6B 0.9700
N1 C2 1.484(4)
N1 H1A 0.89(4)
N1 H1B 0.91(4)
N1 H1C 0.86(5)
C1A O1A 1.229(4)
C1A O2A 1.235(4)
C1A C2 1.531(5)
C2 C1B 1.539(9)
C2 H2 0.9800
C1B O1B 1.233(5)
C1B O2B 1.235(5)
O11 C13 1.264(4)
O12 C13 1.229(4)
C13 C14 1.541(4)
C14 O15 1.406(4)
C14 C16 1.531(4)
C14 H14 0.9800
O15 H15 0.87(5)
C16 O17 1.416(4)
C16 C18 1.523(4)
C16 H16 0.9800
O17 H17 0.8200
C18 O19 1.218(4)
C18 O20 1.296(4)
O20 H20 0.96(5)

loop_
_geom_hbond_atom_site_label_D
_geom_hbond_atom_site_label_H
_geom_hbond_atom_site_label_A
_geom_hbond_site_symmetry_A
_geom_hbond_distance_DH
_geom_hbond_distance_HA
_geom_hbond_distance_DA
_geom_hbond_angle_DHA
N1 H1A O12 2_655 0.89(4) 2.22(4) 2.959(4) 141(3)
N1 H1A O17 2 0.89(4) 2.38(4) 3.001(4) 127(3)
N1 H1B O19 2_556 0.91(4) 1.99(4) 2.890(4) 169(4)
N1 H1C O2A 1_455 0.86(5) 2.00(5) 2.849(6) 169(4)
N7 H7A O2A 1_556 1.01(4) 1.67(5) 2.675(5) 174(4)
N7 H7B O11 1_556 0.84(5) 2.08(5) 2.870(4) 156(4)
N7 H7C O12 1_456 0.91(6) 2.38(5) 3.095(4) 135(4)
O15 H15 O12 1_455 0.87(5) 1.95(5) 2.808(4) 170(5)
O17 H17 O2A 2_645 0.82 2.47 3.230(7) 154.8
O20 H20 O11 1_556 0.96(5) 1.57(5) 2.528(3) 171(5)

loop_
_geom_torsion_atom_site_label_1
_geom_torsion_atom_site_label_2
_geom_torsion_atom_site_label_3
_geom_torsion_atom_site_label_4
_geom_torsion
C2 C3 C4 C5 171.8(3)
C3 C4 C5 C6 -179.9(3)
C4 C5 C6 N7 171.4(3)
C4 C3 C2 N1 -175.8(3)
C4 C3 C2 C1A 62.9(4)
C4 C3 C2 C1B 62.3(8)
O1A C1A C2 N1 -34.1(6)
O2A C1A C2 N1 153.2(5)
O1A C1A C2 C3 85.8(6)
O2A C1A C2 C3 -86.8(5)
N1 C2 C1B O1B -11(3)
C3 C2 C1B O1B 113(2)
N1 C2 C1B O2B 151(2)
C3 C2 C1B O2B -85(3)
O12 C13 C14 O15 164.1(3)
O11 C13 C14 O15 -16.4(4)
O12 C13 C14 C16 -70.5(4)
O11 C13 C14 C16 109.0(3)
O15 C14 C16 O17 66.2(3)
C13 C14 C16 O17 -60.7(3)
O15 C14 C16 C18 -53.6(3)
C13 C14 C16 C18 179.5(2)
O17 C16 C18 O19 -4.4(4)
C14 C16 C18 O19 115.4(4)
O17 C16 C18 O20 174.1(3)
C14 C16 C18 O20 -66.1(3)
